data_7135011
loop_
_publ_author_name
'Sahoo, Rajata Kumar'
'W&#xf6;lper, Christoph'
'M&#xf6;bius, Joost'
'Schulz, Stephan'

_publ_section_title
;
 Synthesis and reactivity of acyclic heterotrinuclear metal complexes.
;
_journal_issue 86
_journal_name_full 'Chemical communications (Cambridge, England)'
_journal_page_first 16774
_journal_page_last 16777
_journal_paper_doi 10.1039/d5cc03627e
_journal_volume 61
_journal_year 2025
_chemical_formula_sum 'C33 H51 Al N2 Zn'
_chemical_formula_weight 568.10
_space_group_crystal_system orthorhombic
_space_group_IT_number 62
_space_group_name_Hall '-P 2ac 2n'
_space_group_name_H-M_alt 'P n m a'
_atom_sites_solution_hydrogens geom
_atom_sites_solution_primary direct
_atom_sites_solution_secondary difmap
_audit_creation_method SHELXL-2017/1
_audit_update_record
;
2025-06-25 deposited with the CCDC.	2025-09-25 downloaded from the CCDC.
;
_cell_angle_alpha 90
_cell_angle_beta 90
_cell_angle_gamma 90
_cell_formula_units_Z 4
_cell_length_a 15.9848(18)
_cell_length_b 20.213(2)
_cell_length_c 9.8381(11)
_cell_measurement_reflns_used 9993
_cell_measurement_temperature 100(2)
_cell_measurement_theta_max 33.01
_cell_measurement_theta_min 3.16
_cell_volume 3178.7(6)
_computing_cell_refinement 'BRUKER APEX3(v2019.1-0)'
_computing_data_collection 'BRUKER APEX3(v2019.1-0)'
_computing_data_reduction 'BRUKER APEX3(v2019.1-0)'
_computing_molecular_graphics 'ORTEP/PLATON (Spek)'
_computing_publication_material 'BRUKER AXS SHELXTL (c) 2008 / Vers. 2008/4'
_computing_structure_refinement 'SHELXL-2017/1 (Sheldrick, 2017)'
_computing_structure_solution 'BRUKER APEX3(v2019.1-0)'
_diffrn_ambient_temperature 100(2)
_diffrn_detector_area_resol_mean 512
_diffrn_measured_fraction_theta_full 1.000
_diffrn_measured_fraction_theta_max 0.996
_diffrn_measurement_device_type 'Bruker D8 KAPPA II (APEX II detector)'
_diffrn_measurement_method 'Data collection strategy APEX 3/Queen'
_diffrn_radiation_monochromator 'Triumph Goebel mirror'
_diffrn_radiation_type MoK\a
_diffrn_radiation_wavelength 0.71073
_diffrn_reflns_av_R_equivalents 0.0465
_diffrn_reflns_av_unetI/netI 0.0261
_diffrn_reflns_Laue_measured_fraction_full 1.000
_diffrn_reflns_Laue_measured_fraction_max 0.996
_diffrn_reflns_limit_h_max 24
_diffrn_reflns_limit_h_min -24
_diffrn_reflns_limit_k_max 28
_diffrn_reflns_limit_k_min -31
_diffrn_reflns_limit_l_max 15
_diffrn_reflns_limit_l_min -15
_diffrn_reflns_number 68767
_diffrn_reflns_point_group_measured_fraction_full 1.000
_diffrn_reflns_point_group_measured_fraction_max 0.996
_diffrn_reflns_theta_full 25.242
_diffrn_reflns_theta_max 33.353
_diffrn_reflns_theta_min 2.015
_diffrn_source 'fine-focus sealed tube'
_exptl_absorpt_coefficient_mu 0.823
_exptl_absorpt_correction_T_max 0.75
_exptl_absorpt_correction_T_min 0.52
_exptl_absorpt_correction_type multi-scan
_exptl_absorpt_process_details 'SADABS, Blessing, Acta Cryst 1995 A51 33-38'
_exptl_crystal_colour 'pale orange'
_exptl_crystal_density_diffrn 1.187
_exptl_crystal_description tablet
_exptl_crystal_F_000 1224
_exptl_crystal_size_max 0.462
_exptl_crystal_size_mid 0.334
_exptl_crystal_size_min 0.208
_refine_diff_density_max 0.772
_refine_diff_density_min -0.728
_refine_diff_density_rms 0.084
_refine_ls_extinction_method none
_refine_ls_goodness_of_fit_ref 1.383
_refine_ls_hydrogen_treatment constr
_refine_ls_matrix_type full
_refine_ls_number_parameters 310
_refine_ls_number_reflns 6293
_refine_ls_number_restraints 168
_refine_ls_restrained_S_all 1.367
_refine_ls_R_factor_all 0.0803
_refine_ls_R_factor_gt 0.0668
_refine_ls_shift/su_max 0.001
_refine_ls_shift/su_mean 0.000
_refine_ls_structure_factor_coef Fsqd
_refine_ls_weighting_details 'w=1/[\s^2^(Fo^2^)+(0.0103P)^2^+6.2659P] where P=(Fo^2^+2Fc^2^)/3'
_refine_ls_weighting_scheme calc
_refine_ls_wR_factor_gt 0.1508
_refine_ls_wR_factor_ref 0.1550
_reflns_Friedel_coverage 0.000
_reflns_number_gt 5163
_reflns_number_total 6293
_reflns_threshold_expression 'I > 2\s(I)'
_cod_data_source_file d5cc03627e2.cif
_cod_data_source_block sah_114m
_cod_depositor_comments 'Adding full bibliography for 7135011--7135020.cif.'
_cod_database_code 7135011
_shelx_shelxl_version_number 2017/1
_shelx_space_group_comment
; 
The symmetry employed for this shelxl refinement is uniquely defined 
by the following loop, which should always be used as a source of 
symmetry information in preference to the above space-group names. 
They are only intended as comments. 
;
_shelx_estimated_absorpt_t_min 0.702
_shelx_estimated_absorpt_t_max 0.847

loop_
_space_group_symop_operation_xyz
'x, y, z'
'-x+1/2, -y, z+1/2'
'-x, y+1/2, -z'
'x+1/2, -y+1/2, -z+1/2'
'-x, -y, -z'
'x-1/2, y, -z-1/2'
'x, -y-1/2, z'
'-x-1/2, y-1/2, z-1/2'

loop_
_atom_site_label
_atom_site_type_symbol
_atom_site_fract_x
_atom_site_fract_y
_atom_site_fract_z
_atom_site_U_iso_or_equiv
_atom_site_adp_type
_atom_site_occupancy
_atom_site_site_symmetry_order
_atom_site_calc_flag
_atom_site_refinement_flags_posn
_atom_site_refinement_flags_adp
_atom_site_refinement_flags_occupancy
_atom_site_disorder_assembly
_atom_site_disorder_group
Zn1 Zn 0.72425(3) 0.250000 0.39078(4) 0.02954(12) Uani 1 2 d S T P . .
Al1 Al 0.63854(6) 0.250000 0.60222(9) 0.0193(2) Uani 1 2 d S T P A .
N1 N 0.67537(11) 0.32018(10) 0.72039(18) 0.0182(3) Uani 1 1 d . . . . .
C1 C 0.74794(13) 0.31202(11) 0.7859(2) 0.0175(4) Uani 1 1 d . . . . .
C2 C 0.78576(17) 0.250000 0.8029(3) 0.0153(5) Uani 1 2 d S T P . .
H2 H 0.843021 0.250001 0.828790 0.018 Uiso 1 2 calc R U P . .
C3 C 0.79253(17) 0.37024(13) 0.8479(3) 0.0311(6) Uani 1 1 d . . . . .
H3A H 0.852550 0.367029 0.828684 0.047 Uiso 1 1 calc R U . . .
H3B H 0.783635 0.370285 0.946489 0.047 Uiso 1 1 calc R U . . .
H3C H 0.770451 0.411319 0.809033 0.047 Uiso 1 1 calc R U . . .
C4_1 C 0.6311(15) 0.3801(11) 0.728(2) 0.0186(18) Uani 0.5 1 d . . P A 1
C5_1 C 0.5706(8) 0.3913(6) 0.8318(9) 0.0217(15) Uani 0.5 1 d . . P A 1
C6_1 C 0.5269(6) 0.4516(5) 0.8305(8) 0.0281(15) Uani 0.5 1 d . . P A 1
H6_1 H 0.485704 0.459642 0.898224 0.034 Uiso 0.5 1 calc R U P A 1
C7_1 C 0.5419(6) 0.4992(5) 0.7347(8) 0.0309(15) Uani 0.5 1 d . . P A 1
H7_1 H 0.510829 0.539252 0.735917 0.037 Uiso 0.5 1 calc R U P A 1
C8_1 C 0.6019(8) 0.4892(7) 0.6365(10) 0.0313(18) Uani 0.5 1 d . . P A 1
H8_1 H 0.612065 0.522502 0.570328 0.038 Uiso 0.5 1 calc R U P A 1
C9_1 C 0.6488(12) 0.4293(10) 0.6334(16) 0.0258(19) Uani 0.5 1 d . . P A 1
C10_1 C 0.5535(7) 0.3419(5) 0.9430(8) 0.0272(15) Uani 0.5 1 d . . P A 1
H10_1 H 0.582988 0.299913 0.918326 0.033 Uiso 0.5 1 calc R U P A 1
C11_1 C 0.5879(7) 0.3646(5) 1.0799(7) 0.0432(19) Uani 0.5 1 d . . P A 1
H11A_1 H 0.648164 0.372553 1.072042 0.065 Uiso 0.5 1 calc R U P A 1
H11B_1 H 0.577670 0.330355 1.148364 0.065 Uiso 0.5 1 calc R U P A 1
H11C_1 H 0.559845 0.405655 1.107299 0.065 Uiso 0.5 1 calc R U P A 1
C12_1 C 0.4602(6) 0.3260(5) 0.9555(11) 0.047(2) Uani 0.5 1 d . . P A 1
H12A_1 H 0.440798 0.304596 0.871846 0.071 Uiso 0.5 1 calc R U P A 1
H12B_1 H 0.428789 0.366984 0.970077 0.071 Uiso 0.5 1 calc R U P A 1
H12C_1 H 0.451299 0.296110 1.032674 0.071 Uiso 0.5 1 calc R U P A 1
C13_1 C 0.7152(13) 0.4228(13) 0.522(2) 0.031(2) Uani 0.5 1 d . . P A 1
H13_1 H 0.743660 0.379313 0.536536 0.037 Uiso 0.5 1 calc R U P A 1
C14_1 C 0.7826(13) 0.4764(12) 0.536(3) 0.044(3) Uani 0.5 1 d . . P A 1
H14A_1 H 0.821882 0.473060 0.459380 0.066 Uiso 0.5 1 calc R U P A 1
H14B_1 H 0.812844 0.470374 0.621288 0.066 Uiso 0.5 1 calc R U P A 1
H14C_1 H 0.756122 0.520176 0.534703 0.066 Uiso 0.5 1 calc R U P A 1
C15_1 C 0.6729(9) 0.4193(13) 0.3791(17) 0.053(3) Uani 0.5 1 d . . P A 1
H15A_1 H 0.715448 0.410308 0.309842 0.079 Uiso 0.5 1 calc R U P A 1
H15B_1 H 0.645520 0.461607 0.359266 0.079 Uiso 0.5 1 calc R U P A 1
H15C_1 H 0.631096 0.383823 0.378511 0.079 Uiso 0.5 1 calc R U P A 1
C4_2 C 0.6369(16) 0.3878(12) 0.711(2) 0.026(3) Uani 0.5 1 d . . P A 2
C5_2 C 0.5696(9) 0.3997(7) 0.7993(10) 0.0284(19) Uani 0.5 1 d . . P A 2
C6_2 C 0.5291(6) 0.4608(5) 0.7859(8) 0.0337(17) Uani 0.5 1 d . . P A 2
H6_2 H 0.485086 0.471670 0.846753 0.040 Uiso 0.5 1 calc R U P A 2
C7_2 C 0.5513(6) 0.5052(5) 0.6875(9) 0.0372(18) Uani 0.5 1 d . . P A 2
H7_2 H 0.522657 0.546197 0.680031 0.045 Uiso 0.5 1 calc R U P A 2
C8_2 C 0.6150(8) 0.4903(7) 0.5999(10) 0.0335(19) Uani 0.5 1 d . . P A 2
H8_2 H 0.629443 0.521420 0.531352 0.040 Uiso 0.5 1 calc R U P A 2
C9_2 C 0.6591(11) 0.4315(10) 0.6077(16) 0.028(2) Uani 0.5 1 d . . P A 2
C10_2 C 0.5447(7) 0.3501(6) 0.9069(9) 0.0309(17) Uani 0.5 1 d . . P A 2
H10_2 H 0.554185 0.305072 0.867703 0.037 Uiso 0.5 1 calc R U P A 2
C11_2 C 0.5979(6) 0.3551(5) 1.0339(7) 0.045(2) Uani 0.5 1 d . . P A 2
H11A_2 H 0.656769 0.348190 1.010197 0.067 Uiso 0.5 1 calc R U P A 2
H11B_2 H 0.580214 0.321352 1.099349 0.067 Uiso 0.5 1 calc R U P A 2
H11C_2 H 0.591056 0.399112 1.074340 0.067 Uiso 0.5 1 calc R U P A 2
C12_2 C 0.4513(6) 0.3542(5) 0.9467(12) 0.047(2) Uani 0.5 1 d . . P A 2
H12A_2 H 0.416858 0.353828 0.864322 0.070 Uiso 0.5 1 calc R U P A 2
H12B_2 H 0.441242 0.395253 0.997164 0.070 Uiso 0.5 1 calc R U P A 2
H12C_2 H 0.436714 0.316228 1.003792 0.070 Uiso 0.5 1 calc R U P A 2
C13_2 C 0.7292(14) 0.4176(13) 0.508(2) 0.035(3) Uani 0.5 1 d . . P A 2
H13_2 H 0.754248 0.373408 0.528083 0.042 Uiso 0.5 1 calc R U P A 2
C14_2 C 0.7976(12) 0.4705(11) 0.514(2) 0.043(3) Uani 0.5 1 d . . P A 2
H14A_2 H 0.838740 0.462512 0.441926 0.065 Uiso 0.5 1 calc R U P A 2
H14B_2 H 0.825460 0.468640 0.602663 0.065 Uiso 0.5 1 calc R U P A 2
H14C_2 H 0.772539 0.514359 0.501452 0.065 Uiso 0.5 1 calc R U P A 2
C15_2 C 0.6952(9) 0.4174(12) 0.3637(17) 0.047(3) Uani 0.5 1 d . . P A 2
H15A_2 H 0.740936 0.409241 0.299643 0.071 Uiso 0.5 1 calc R U P A 2
H15B_2 H 0.669491 0.460347 0.343912 0.071 Uiso 0.5 1 calc R U P A 2
H15C_2 H 0.653045 0.382427 0.354709 0.071 Uiso 0.5 1 calc R U P A 2
C16 C 0.5161(2) 0.2388(3) 0.5807(4) 0.0205(17) Uani 0.5 1 d . . P A -2
H16A H 0.492379 0.225577 0.669593 0.025 Uiso 0.5 1 calc R U P A -2
H16B H 0.491623 0.282272 0.556673 0.025 Uiso 0.5 1 calc R U P A -2
C17 C 0.4885(3) 0.1882(3) 0.4738(5) 0.0290(11) Uani 0.5 1 d . . P A -2
H17A H 0.427735 0.190559 0.461976 0.044 Uiso 0.5 1 calc R U P A -2
H17B H 0.504103 0.143610 0.503924 0.044 Uiso 0.5 1 calc R U P A -2
H17C H 0.516139 0.197889 0.387129 0.044 Uiso 0.5 1 calc R U P A -2
C18 C 0.7912(4) 0.2571(14) 0.2217(5) 0.037(4) Uani 0.5 1 d . . P B -1
H18A H 0.821129 0.214594 0.210864 0.044 Uiso 0.5 1 calc R U P B -1
H18B H 0.750850 0.260087 0.145546 0.044 Uiso 0.5 1 calc R U P B -1
C19 C 0.8521(4) 0.3088(4) 0.2007(6) 0.0449(16) Uani 0.5 1 d . . P B -1
H19A H 0.879038 0.302740 0.112135 0.067 Uiso 0.5 1 calc R U P B -1
H19B H 0.894379 0.306868 0.272657 0.067 Uiso 0.5 1 calc R U P B -1
H19C H 0.824100 0.351951 0.203073 0.067 Uiso 0.5 1 calc R U P B -1

loop_
_atom_site_aniso_label
_atom_site_aniso_U_11
_atom_site_aniso_U_22
_atom_site_aniso_U_33
_atom_site_aniso_U_23
_atom_site_aniso_U_13
_atom_site_aniso_U_12
Zn1 0.0247(2) 0.0490(3) 0.01484(16) 0.000 0.00631(15) 0.000
Al1 0.0118(4) 0.0361(6) 0.0101(4) 0.000 -0.0012(3) 0.000
N1 0.0149(7) 0.0238(9) 0.0160(7) -0.0005(7) -0.0015(6) 0.0064(7)
C1 0.0150(8) 0.0226(10) 0.0148(8) -0.0013(8) -0.0009(7) 0.0030(7)
C2 0.0109(11) 0.0199(13) 0.0151(11) 0.000 -0.0013(9) 0.000
C3 0.0288(12) 0.0232(12) 0.0414(14) -0.0112(11) -0.0131(11) 0.0066(10)
C4_1 0.018(4) 0.019(4) 0.019(4) 0.003(3) -0.005(2) 0.004(3)
C5_1 0.018(2) 0.026(4) 0.021(4) -0.003(3) 0.001(3) 0.011(2)
C6_1 0.024(3) 0.032(3) 0.028(4) 0.001(3) 0.005(3) 0.011(2)
C7_1 0.028(3) 0.034(3) 0.031(4) 0.004(3) 0.004(3) 0.018(3)
C8_1 0.033(4) 0.035(3) 0.025(4) 0.008(3) 0.003(3) 0.018(3)
C9_1 0.024(4) 0.032(4) 0.022(5) 0.003(3) 0.002(3) 0.013(3)
C10_1 0.027(3) 0.033(4) 0.022(4) 0.002(3) 0.009(3) 0.011(3)
C11_1 0.062(5) 0.047(4) 0.021(3) -0.002(3) -0.002(3) 0.013(4)
C12_1 0.031(3) 0.062(6) 0.049(4) 0.016(5) 0.016(3) 0.008(4)
C13_1 0.031(6) 0.036(4) 0.027(4) 0.018(3) 0.005(3) 0.023(4)
C14_1 0.036(6) 0.044(5) 0.052(7) 0.022(4) 0.016(4) 0.018(4)
C15_1 0.049(7) 0.083(7) 0.026(3) 0.020(4) 0.006(4) 0.033(7)
C4_2 0.019(4) 0.026(6) 0.032(6) 0.003(3) -0.003(3) 0.009(4)
C5_2 0.025(3) 0.034(4) 0.026(4) 0.005(3) -0.005(3) 0.005(3)
C6_2 0.027(3) 0.041(4) 0.033(4) 0.003(3) 0.001(3) 0.013(3)
C7_2 0.034(4) 0.038(4) 0.040(4) 0.008(4) -0.001(3) 0.017(3)
C8_2 0.029(4) 0.039(4) 0.032(5) 0.009(4) -0.002(3) 0.011(3)
C9_2 0.025(5) 0.033(4) 0.026(6) 0.012(4) -0.009(3) 0.009(3)
C10_2 0.031(3) 0.037(4) 0.025(4) 0.003(3) 0.006(3) 0.019(3)
C11_2 0.046(4) 0.063(6) 0.025(3) 0.008(4) 0.005(3) 0.022(4)
C12_2 0.036(3) 0.048(5) 0.056(5) 0.008(4) 0.020(3) 0.019(4)
C13_2 0.032(7) 0.040(6) 0.034(5) 0.013(4) 0.001(3) 0.016(4)
C14_2 0.038(7) 0.035(5) 0.058(9) 0.029(5) 0.007(5) 0.012(4)
C15_2 0.042(7) 0.063(6) 0.036(5) 0.025(5) -0.004(4) 0.015(6)
C16 0.0143(14) 0.029(5) 0.0179(15) 0.0009(16) -0.0022(11) 0.0002(16)
C17 0.020(2) 0.038(3) 0.029(2) -0.003(2) -0.0080(18) -0.004(2)
C18 0.046(3) 0.034(12) 0.030(2) 0.000(3) 0.0184(19) -0.011(5)
C19 0.047(4) 0.060(4) 0.028(3) 0.006(3) 0.016(3) 0.000(3)

loop_
_atom_type_symbol
_atom_type_description
_atom_type_scat_dispersion_real
_atom_type_scat_dispersion_imag
_atom_type_scat_source
C C 0.0033 0.0016 'International Tables Vol C Tables 4.2.6.8 and 6.1.1.4'
H H 0.0000 0.0000 'International Tables Vol C Tables 4.2.6.8 and 6.1.1.4'
Al Al 0.0645 0.0514 'International Tables Vol C Tables 4.2.6.8 and 6.1.1.4'
N N 0.0061 0.0033 'International Tables Vol C Tables 4.2.6.8 and 6.1.1.4'
Zn Zn 0.2839 1.4301 'International Tables Vol C Tables 4.2.6.8 and 6.1.1.4'

loop_
_geom_angle_atom_site_label_1
_geom_angle_atom_site_label_2
_geom_angle_atom_site_label_3
_geom_angle
_geom_angle_site_symmetry_1
_geom_angle_site_symmetry_3
_geom_angle_publ_flag
C18 Zn1 Al1 175.8(8) . . ?
N1 Al1 N1 94.86(12) . 7_565 ?
N1 Al1 C16 116.76(17) . . ?
N1 Al1 C16 106.40(18) 7_565 . ?
N1 Al1 Zn1 109.63(6) . . ?
N1 Al1 Zn1 109.63(6) 7_565 . ?
C16 Al1 Zn1 117.01(12) . . ?
C1 N1 C4_1 121.2(11) . . ?
C1 N1 C4_2 119.9(12) . . ?
C1 N1 Al1 117.71(16) . . ?
C4_1 N1 Al1 120.8(11) . . ?
C4_2 N1 Al1 120.5(12) . . ?
N1 C1 C2 122.8(2) . . ?
N1 C1 C3 120.7(2) . . ?
C2 C1 C3 116.5(2) . . ?
C1 C2 C1 126.8(3) 7_565 . ?
C9_1 C4_1 N1 118.7(14) . . ?
C9_1 C4_1 C5_1 120.3(16) . . ?
N1 C4_1 C5_1 121.0(11) . . ?
C6_1 C5_1 C4_1 117.9(10) . . ?
C6_1 C5_1 C10_1 119.4(8) . . ?
C4_1 C5_1 C10_1 122.7(10) . . ?
C7_1 C6_1 C5_1 121.9(7) . . ?
C6_1 C7_1 C8_1 120.2(8) . . ?
C7_1 C8_1 C9_1 120.4(9) . . ?
C4_1 C9_1 C8_1 119.2(11) . . ?
C4_1 C9_1 C13_1 123.9(15) . . ?
C8_1 C9_1 C13_1 117.0(12) . . ?
C5_1 C10_1 C11_1 112.1(9) . . ?
C5_1 C10_1 C12_1 112.0(8) . . ?
C11_1 C10_1 C12_1 110.1(8) . . ?
C9_1 C13_1 C14_1 111.2(18) . . ?
C9_1 C13_1 C15_1 110.4(16) . . ?
C14_1 C13_1 C15_1 114.5(19) . . ?
C9_2 C4_2 C5_2 122.7(16) . . ?
C9_2 C4_2 N1 121.2(16) . . ?
C5_2 C4_2 N1 115.5(12) . . ?
C6_2 C5_2 C4_2 116.5(11) . . ?
C6_2 C5_2 C10_2 121.9(10) . . ?
C4_2 C5_2 C10_2 121.5(12) . . ?
C7_2 C6_2 C5_2 121.7(9) . . ?
C6_2 C7_2 C8_2 119.7(9) . . ?
C7_2 C8_2 C9_2 122.2(10) . . ?
C8_2 C9_2 C4_2 117.0(12) . . ?
C8_2 C9_2 C13_2 119.9(12) . . ?
C4_2 C9_2 C13_2 123.1(16) . . ?
C5_2 C10_2 C11_2 112.6(10) . . ?
C5_2 C10_2 C12_2 113.4(8) . . ?
C11_2 C10_2 C12_2 109.2(8) . . ?
C15_2 C13_2 C9_2 110.0(16) . . ?
C15_2 C13_2 C14_2 107.3(19) . . ?
C9_2 C13_2 C14_2 111.8(18) . . ?
C17 C16 Al1 115.7(3) . . ?
C19 C18 Zn1 122.5(11) . . ?

loop_
_geom_bond_atom_site_label_1
_geom_bond_atom_site_label_2
_geom_bond_distance
_geom_bond_site_symmetry_2
_geom_bond_publ_flag
Zn1 C18 1.983(5) . ?
Zn1 Al1 2.4908(10) . ?
Al1 N1 1.926(2) . ?
Al1 N1 1.926(2) 7_565 ?
Al1 C16 1.981(4) . ?
N1 C1 1.337(3) . ?
N1 C4_1 1.40(2) . ?
N1 C4_2 1.50(2) . ?
C1 C2 1.402(3) . ?
C1 C3 1.505(3) . ?
C4_1 C9_1 1.390(15) . ?
C4_1 C5_1 1.426(18) . ?
C5_1 C6_1 1.407(12) . ?
C5_1 C10_1 1.506(11) . ?
C6_1 C7_1 1.368(10) . ?
C7_1 C8_1 1.376(10) . ?
C8_1 C9_1 1.424(18) . ?
C9_1 C13_1 1.532(14) . ?
C10_1 C11_1 1.526(11) . ?
C10_1 C12_1 1.531(14) . ?
C13_1 C14_1 1.54(3) . ?
C13_1 C15_1 1.56(3) . ?
C4_2 C9_2 1.391(15) . ?
C4_2 C5_2 1.40(2) . ?
C5_2 C6_2 1.400(14) . ?
C5_2 C10_2 1.512(12) . ?
C6_2 C7_2 1.367(11) . ?
C7_2 C8_2 1.367(11) . ?
C8_2 C9_2 1.386(19) . ?
C9_2 C13_2 1.517(16) . ?
C10_2 C11_2 1.515(12) . ?
C10_2 C12_2 1.545(14) . ?
C13_2 C15_2 1.52(3) . ?
C13_2 C14_2 1.53(3) . ?
C16 C17 1.533(7) . ?
C18 C19 1.44(2) . ?
